data_2008766
loop_
_publ_author_name
'Tachi, Yoshimitsu'
'Nakayama, Shinya'
'Tani, Fumito'
'Ueno, Go'
'Naruta, Yoshinori'

_publ_section_title
;
 (<i>S</i>)-2,2'-Bis(methoxymethoxy)[1,1'-binaphthyl]-3,3'-dicarbaldehyde
;
_journal_issue 8
_journal_name_full 'Acta Crystallographica Section C'
_journal_page_first 1351
_journal_page_last 1353
_journal_paper_doi 10.1107/S0108270199004680
_journal_volume 55
_journal_year 1999
_chemical_formula_analytical 'C26 H22 O6'
_chemical_formula_moiety 'C26 H22 O6'
_chemical_formula_structural ' (C10 H5(O CH2 O CH3)2(C H O)2)2 '
_chemical_formula_sum 'C26 H22 O6'
_chemical_formula_weight 430.456
_chemical_melting_point .39E-305
_chemical_name_common binaphthalene
_space_group_IT_number 92
_symmetry_cell_setting tetragonal
_symmetry_space_group_name_Hall 'P 4abw 2nw'
_symmetry_space_group_name_H-M 'P 41 21 2'
_audit_creation_method 'from TEXRAY.INF file'
_cell_angle_alpha 90
_cell_angle_beta 90
_cell_angle_gamma 90
_cell_formula_units_Z 8
_cell_length_a 10.764(3)
_cell_length_b 10.764(3)
_cell_length_c 37.939(7)
_cell_measurement_reflns_used 25
_cell_measurement_temperature 298.2
_cell_measurement_theta_max 29.7
_cell_measurement_theta_min 25.6
_cell_volume 4395.8(19)
_computing_cell_refinement ' MSC/AFC Diffractometer Control Software'
_computing_data_collection
; MSC/AFC Diffractometer Control Software (Molecular Structure Corporation,
1996)
;
_computing_data_reduction ' TEXSAN PROCESS (Molecular Structure Corporation, 1995)'
_computing_molecular_graphics ' TEXSAN and ORTEPII (Johnson, 1976)'
_computing_publication_material ' TEXSAN SAPI91 '
_computing_structure_refinement ' TEXSAN LS and SAPI91'
_computing_structure_solution ' TEXSAN SAPI91 (Fan Hai-fu, 1991)'
_diffrn_ambient_temperature 298.2
_diffrn_measurement_device_type 'Rigaku AFC7R'
_diffrn_measurement_method \w-2\q
_diffrn_radiation_monochromator graphite
_diffrn_radiation_source 'Rigaku rotating anode'
_diffrn_radiation_type 'Cu K\a'
_diffrn_radiation_wavelength 1.5418
_diffrn_reflns_av_R_equivalents 0.000
_diffrn_reflns_av_sigmaI/netI 0.062
_diffrn_reflns_limit_h_max 13
_diffrn_reflns_limit_h_min 0
_diffrn_reflns_limit_k_max 9
_diffrn_reflns_limit_k_min 0
_diffrn_reflns_limit_l_max 47
_diffrn_reflns_limit_l_min 0
_diffrn_reflns_number 2566
_diffrn_reflns_reduction_process 'Lp corrections applied'
_diffrn_reflns_theta_max 76.33
_diffrn_reflns_theta_min 2.33
_diffrn_standards_decay_% 8.59
_diffrn_standards_interval_count 150
_diffrn_standards_number 3
_exptl_absorpt_coefficient_mu 0.762
_exptl_absorpt_correction_T_max 0.840
_exptl_absorpt_correction_T_min 0.731
_exptl_absorpt_correction_type '\Y-scans '
_exptl_absorpt_process_details '(North et al., 1968)'
_exptl_crystal_colour 'pale yellow'
_exptl_crystal_density_diffrn 1.301
_exptl_crystal_density_method 'not measured'
_exptl_crystal_description prismatic
_exptl_crystal_F_000 1808.00
_exptl_crystal_size_max 0.40
_exptl_crystal_size_mid 0.34
_exptl_crystal_size_min 0.20
_refine_diff_density_max 0.16
_refine_diff_density_min -0.16
_refine_ls_extinction_coef 0.060(4)
_refine_ls_extinction_method 'Zachariasen(1967) type 2 Gaussian isotropic'
_refine_ls_goodness_of_fit_ref 1.424
_refine_ls_hydrogen_treatment noref
_refine_ls_matrix_type full
_refine_ls_number_constraints 1
_refine_ls_number_parameters 300
_refine_ls_number_reflns 2526
_refine_ls_number_restraints 0
_refine_ls_R_factor_all 0.0676
_refine_ls_R_factor_gt 0.0413
_refine_ls_shift/su_max 0.0010
_refine_ls_shift/su_mean 0.0000
_refine_ls_structure_factor_coef Fsqd
_refine_ls_weighting_details 'w = 1/[\s^2^(Fo^2^) + 0.00203(Fo^2^)^2^]'
_refine_ls_weighting_scheme calc
_refine_ls_wR_factor_ref 0.1287
_reflns_number_gt 1932
_reflns_number_total 2566
_reflns_threshold_expression I>2\s(I)
_cod_data_source_file cf1308.cif
_cod_data_source_block binapMOMCHO
_cod_original_cell_volume 4395(2)
_cod_original_sg_symbol_Hall 'P 43n 2nw'
_cod_database_code 2008766

loop_
_symmetry_equiv_pos_as_xyz
x,y,z
-x,-y,1/2+z
1/2-y,1/2+x,1/4+z
1/2+y,1/2-x,3/4+z
y,x,-z
-y,-x,1/2-z
1/2-x,1/2+y,1/4-z
1/2+x,1/2-y,3/4-z

loop_
_atom_site_label
_atom_site_fract_x
_atom_site_fract_y
_atom_site_fract_z
_atom_site_U_iso_or_equiv
_atom_site_adp_type
_atom_site_occupancy
_atom_site_type_symbol
O1 0.6965(2) 0.0299(2) 0.81495(6) 0.0628(7) Uani 1.00 O
O1' 0.3601(2) -0.1466(2) 0.78015(5) 0.0631(7) Uani 1.00 O
O2 0.5954(5) 0.1164(5) 0.76610(10) 0.094(2) Uani 0.70 O
O2* 0.6870(10) 0.1876(9) 0.7752(3) 0.085(4) Uani 0.30 O
O2' 0.5279(3) -0.1529(3) 0.74150(7) 0.0930(10) Uani 1.00 O
O3 0.9999(3) -0.1917(4) 0.80799(8) 0.0950(10) Uani 1.00 O
O3' 0.0883(3) 0.1136(4) 0.77509(8) 0.1070(10) Uani 1.00 O
C1 0.5613(3) -0.1394(3) 0.82882(7) 0.0509(8) Uani 1.00 C
C1' 0.4551(3) -0.0514(3) 0.83046(7) 0.0493(8) Uani 1.00 C
C2 0.6783(3) -0.0963(3) 0.82032(8) 0.0548(9) Uani 1.00 C
C2' 0.3633(3) -0.0530(3) 0.80506(7) 0.0529(8) Uani 1.00 C
C3 0.7835(3) -0.1768(3) 0.81840(8) 0.0614(10) Uani 1.00 C
C3' 0.2663(3) 0.0376(3) 0.80486(8) 0.0571(9) Uani 1.00 C
C4 0.7662(4) -0.3015(4) 0.82376(9) 0.0690(10) Uani 1.00 C
C4' 0.2630(3) 0.1267(3) 0.83081(9) 0.0591(9) Uani 1.00 C
C5 0.6485(4) -0.3513(3) 0.83213(8) 0.0640(10) Uani 1.00 C
C5' 0.3505(3) 0.1280(3) 0.85836(8) 0.0541(8) Uani 1.00 C
C6 0.6297(5) -0.4803(4) 0.83770(10) 0.0840(10) Uani 1.00 C
C6' 0.3435(4) 0.2163(3) 0.88634(9) 0.0660(10) Uani 1.00 C
C7 0.5177(5) -0.5264(4) 0.84690(10) 0.090(2) Uani 1.00 C
C7' 0.4244(4) 0.2110(4) 0.91380(10) 0.0750(10) Uani 1.00 C
C8 0.4162(4) -0.4455(4) 0.85070(10) 0.0790(10) Uani 1.00 C
C8' 0.5162(4) 0.1183(4) 0.91502(9) 0.0690(10) Uani 1.00 C
C9 0.4280(4) -0.3212(4) 0.84486(9) 0.0670(10) Uani 1.00 C
C9' 0.5278(3) 0.0333(3) 0.88798(8) 0.0604(9) Uani 1.00 C
C10 0.5451(3) -0.2697(3) 0.83532(7) 0.0546(8) Uani 1.00 C
C10' 0.4458(3) 0.0371(3) 0.85868(7) 0.0494(8) Uani 1.00 C
C11 0.7068(4) 0.0686(4) 0.77842(10) 0.0770(10) Uani 1.00 C
C11' 0.4057(4) -0.1209(4) 0.74539(9) 0.0760(10) Uani 1.00 C
C12 0.5590(7) 0.2261(6) 0.7793(2) 0.137(3) Uani 1.00 C
C12' 0.5514(6) -0.2808(6) 0.74010(10) 0.114(2) Uani 1.00 C
C13 0.9100(4) -0.1267(4) 0.81230(10) 0.0750(10) Uani 1.00 C
C13' 0.1681(4) 0.0344(5) 0.77770(10) 0.0790(10) Uani 1.00 C
H4 0.8370 -0.3575 0.8215 0.0700 Uiso 1.00 H
H4' 0.1906 0.1895 0.8293 0.1076 Uiso 1.00 H
H6 0.7082 -0.5256 0.8356 0.1014 Uiso 1.00 H
H6' 0.2741 0.2752 0.8869 0.0741 Uiso 1.00 H
H7 0.4992 -0.6280 0.8492 0.1330 Uiso 1.00 H
H7' 0.4266 0.2705 0.9345 0.1211 Uiso 1.00 H
H8 0.3335 -0.4800 0.8555 0.1031 Uiso 1.00 H
H8' 0.5786 0.1035 0.9364 0.0915 Uiso 1.00 H
H9 0.3558 -0.2709 0.8472 0.0654 Uiso 1.00 H
H9' 0.5835 -0.0270 0.8898 0.0728 Uiso 1.00 H
H11a' 0.4044 -0.0236 0.7419 0.1038 Uiso 1.00 H
H11a 0.7792 0.1283 0.7779 0.1038 Uiso 0.70 H
H11b 0.7236 0.0022 0.7645 0.1038 Uiso 0.70 H
H11b' 0.3615 -0.1739 0.7277 0.1038 Uiso 1.00 H
H12a' 0.6367 -0.3016 0.7449 0.1038 Uiso 1.00 H
H12a 0.5175 0.2140 0.7999 0.1038 Uiso 0.70 H
H12b 0.5210 0.2878 0.7623 0.1038 Uiso 0.70 H
H12b' 0.5235 -0.3293 0.7623 0.1038 Uiso 1.00 H
H12c' 0.4885 -0.3022 0.7226 0.1038 Uiso 1.00 H
H12c 0.6316 0.2838 0.7825 0.1038 Uiso 0.70 H
H13 0.9203 -0.0311 0.8067 0.1218 Uiso 1.00 H
H13' 0.1835 -0.0304 0.7584 0.2042 Uiso 1.00 H

loop_
_atom_site_aniso_label
_atom_site_aniso_U_11
_atom_site_aniso_U_22
_atom_site_aniso_U_33
_atom_site_aniso_U_12
_atom_site_aniso_U_13
_atom_site_aniso_U_23
O1 0.068(2) 0.0590(10) 0.0620(10) -0.0040(10) 0.0080(10) -0.0030(10)
O1' 0.0680(10) 0.072(2) 0.0500(10) 0.0010(10) -0.0020(10) -0.0110(10)
O2 0.103(4) 0.089(4) 0.090(3) 0.005(3) -0.010(3) 0.015(2)
O2* 0.093(8) 0.058(6) 0.104(7) -0.016(5) 0.021(6) 0.006(5)
O2' 0.099(2) 0.105(2) 0.074(2) 0.010(2) 0.022(2) -0.008(2)
O3 0.062(2) 0.135(3) 0.088(2) 0.027(2) 0.0080(10) -0.007(2)
O3' 0.086(2) 0.140(3) 0.093(2) 0.044(2) -0.023(2) 0.000(2)
C1 0.055(2) 0.055(2) 0.0430(10) 0.0040(10) -0.0010(10) -0.0020(10)
C1' 0.050(2) 0.053(2) 0.0450(10) 0.0010(10) 0.0040(10) -0.0010(10)
C2 0.055(2) 0.062(2) 0.0480(10) 0.0050(10) 0.0000(10) -0.0050(10)
C2' 0.054(2) 0.056(2) 0.0490(10) 0.0010(10) 0.0030(10) -0.0040(10)
C3 0.055(2) 0.076(2) 0.0530(10) 0.014(2) 0.0010(10) -0.0100(10)
C3' 0.051(2) 0.066(2) 0.0550(10) 0.0080(10) 0.0000(10) 0.004(2)
C4 0.068(2) 0.077(3) 0.063(2) 0.024(2) -0.005(2) 0.001(2)
C4' 0.054(2) 0.059(2) 0.064(2) 0.007(2) 0.0050(10) 0.0040(10)
C5 0.075(2) 0.064(2) 0.054(2) 0.014(2) -0.009(2) 0.0020(10)
C5' 0.056(2) 0.049(2) 0.058(2) -0.0030(10) 0.0110(10) -0.0020(10)
C6 0.106(3) 0.064(2) 0.081(2) 0.022(2) -0.003(2) 0.015(2)
C6' 0.072(2) 0.055(2) 0.071(2) -0.006(2) 0.013(2) -0.012(2)
C7 0.127(4) 0.059(2) 0.084(3) 0.001(3) 0.009(3) 0.016(2)
C7' 0.090(3) 0.066(2) 0.069(2) -0.022(2) 0.012(2) -0.020(2)
C8 0.099(3) 0.069(3) 0.070(2) -0.011(2) 0.010(2) 0.008(2)
C8' 0.078(2) 0.075(2) 0.056(2) -0.015(2) -0.005(2) -0.007(2)
C9 0.077(2) 0.067(2) 0.057(2) 0.001(2) 0.005(2) -0.001(2)
C9' 0.062(2) 0.065(2) 0.0530(10) -0.006(2) -0.0010(10) -0.003(2)
C10 0.064(2) 0.059(2) 0.0410(10) 0.005(2) -0.0040(10) 0.0010(10)
C10' 0.051(2) 0.049(2) 0.0480(10) -0.0030(10) 0.0060(10) 0.0000(10)
C11 0.092(3) 0.072(3) 0.066(2) 0.003(2) 0.018(2) 0.005(2)
C11' 0.091(3) 0.088(3) 0.047(2) 0.017(2) 0.002(2) -0.003(2)
C12 0.132(5) 0.095(4) 0.183(6) 0.035(4) 0.053(5) 0.045(4)
C12' 0.138(5) 0.117(4) 0.086(3) 0.057(4) -0.002(3) -0.019(3)
C13 0.056(2) 0.103(3) 0.066(2) 0.015(2) 0.004(2) -0.009(2)
C13' 0.063(2) 0.104(3) 0.070(2) 0.016(2) -0.007(2) 0.006(2)

loop_
_atom_type_symbol
_atom_type_description
_atom_type_scat_dispersion_real
_atom_type_scat_dispersion_imag
_atom_type_scat_source
C C 0.018 0.009
;International Tables for Crystallography
(1992, Vol. C, Tables 4.2.6.8 and 6.1.1.1)
;
H H 0.000 0.000
;International Tables for Crystallography
(1992, Vol. C, Table 6.1.1.2)
;
O O 0.049 0.032
;International Tables for Crystallography
(1992, Vol. C, Tables 4.2.6.8 and 6.1.1.1)
;

loop_
_geom_angle_atom_site_label_1
_geom_angle_atom_site_label_2
_geom_angle_atom_site_label_3
_geom_angle_site_symmetry_1
_geom_angle_site_symmetry_2
_geom_angle_site_symmetry_3
_geom_angle
_geom_angle_publ_flag
C2 O1 C11 1_555 1_555 1_555 115.6(3) no
C2' O1' C11' 1_555 1_555 1_555 118.7(3) no
C11 O2 C12 1_555 1_555 1_555 117.1(6) yes
C11 O2* C12 1_555 1_555 1_555 115.0(8) yes
C11' O2' C12' 1_555 1_555 1_555 115.2(4) yes
C1' C1 C2 1_555 1_555 1_555 119.8(3) no
C1' C1 C10 1_555 1_555 1_555 121.5(3) no
C2 C1 C10 1_555 1_555 1_555 118.7(3) no
C1 C1' C2' 1_555 1_555 1_555 120.9(3) no
C1 C1' C10' 1_555 1_555 1_555 120.5(3) no
C2' C1' C10' 1_555 1_555 1_555 118.6(3) no
O1 C2 C1 1_555 1_555 1_555 119.5(3) no
O1 C2 C3 1_555 1_555 1_555 118.3(3) no
C1 C2 C3 1_555 1_555 1_555 122.1(3) no
O1' C2' C1' 1_555 1_555 1_555 120.3(3) no
O1' C2' C3' 1_555 1_555 1_555 118.4(3) no
C1' C2' C3' 1_555 1_555 1_555 121.2(3) no
C2 C3 C4 1_555 1_555 1_555 118.7(4) no
C2 C3 C13 1_555 1_555 1_555 121.1(3) no
C4 C3 C13 1_555 1_555 1_555 120.2(3) no
C2' C3' C4' 1_555 1_555 1_555 119.4(3) no
C2' C3' C13' 1_555 1_555 1_555 120.8(3) no
C4' C3' C13' 1_555 1_555 1_555 119.8(3) no
C3 C4 C5 1_555 1_555 1_555 121.8(3) no
C3 C4 H4 1_555 1_555 1_555 119.1(4) no
C5 C4 H4 1_555 1_555 1_555 119.1(4) no
C3' C4' C5' 1_555 1_555 1_555 121.4(3) no
C3' C4' H4' 1_555 1_555 1_555 116.0(3) no
C5' C4' H4' 1_555 1_555 1_555 122.6(3) no
C4 C5 C6 1_555 1_555 1_555 122.2(4) no
C4 C5 C10 1_555 1_555 1_555 119.1(3) no
C6 C5 C10 1_555 1_555 1_555 118.7(4) no
C4' C5' C6' 1_555 1_555 1_555 121.6(3) no
C4' C5' C10' 1_555 1_555 1_555 119.0(3) no
C6' C5' C10' 1_555 1_555 1_555 119.5(3) no
C5 C6 C7 1_555 1_555 1_555 121.7(4) no
C5 C6 H6 1_555 1_555 1_555 110.6(5) no
C7 C6 H6 1_555 1_555 1_555 127.5(4) no
C5' C6' C7' 1_555 1_555 1_555 120.6(4) no
C5' C6' H6' 1_555 1_555 1_555 119.2(4) no
C7' C6' H6' 1_555 1_555 1_555 119.9(3) no
C6 C7 C8 1_555 1_555 1_555 119.6(4) no
C6 C7 H7 1_555 1_555 1_555 122.7(5) no
C8 C7 H7 1_555 1_555 1_555 117.5(5) no
C6' C7' C8' 1_555 1_555 1_555 120.3(3) no
C6' C7' H7' 1_555 1_555 1_555 125.6(5) no
C8' C7' H7' 1_555 1_555 1_555 114.1(4) no
C7 C8 C9 1_555 1_555 1_555 121.3(4) no
C7 C8 H8 1_555 1_555 1_555 119.3(4) no
C9 C8 H8 1_555 1_555 1_555 119.1(5) no
C7' C8' C9' 1_555 1_555 1_555 120.7(3) no
C7' C8' H8' 1_555 1_555 1_555 125.0(4) no
C9' C8' H8' 1_555 1_555 1_555 114.2(4) no
C8 C9 C10 1_555 1_555 1_555 120.4(4) no
C8 C9 H9 1_555 1_555 1_555 117.9(4) no
C10 C9 H9 1_555 1_555 1_555 121.7(4) no
C8' C9' C10' 1_555 1_555 1_555 120.4(3) no
C8' C9' H9' 1_555 1_555 1_555 119.2(3) no
C10' C9' H9' 1_555 1_555 1_555 120.3(3) no
C1 C10 C5 1_555 1_555 1_555 119.6(3) no
C1 C10 C9 1_555 1_555 1_555 122.2(3) no
C5 C10 C9 1_555 1_555 1_555 118.3(3) no
C1' C10' C5' 1_555 1_555 1_555 120.1(3) no
C1' C10' C9' 1_555 1_555 1_555 121.4(3) no
C5' C10' C9' 1_555 1_555 1_555 118.4(3) no
O1 C11 O2 1_555 1_555 1_555 111.2(4) yes
O1 C11 O2* 1_555 1_555 1_555 111.0(6) yes
O1 C11 H11a 1_555 1_555 1_555 105.0(4) no
O1 C11 H11b 1_555 1_555 1_555 110.1(4) no
O2 C11 H11a 1_555 1_555 1_555 115.1(4) no
O2 C11 H11b 1_555 1_555 1_555 105.7(4) no
H11a C11 H11b 1_555 1_555 1_555 109.7(4) no
O1' C11' O2' 1_555 1_555 1_555 112.3(3) yes
O1' C11' H11a' 1_555 1_555 1_555 107.6(3) no
O1' C11' H11b' 1_555 1_555 1_555 110.1(4) no
O2' C11' H11a' 1_555 1_555 1_555 104.4(4) no
O2' C11' H11b' 1_555 1_555 1_555 103.9(3) no
H11a' C11' H11b' 1_555 1_555 1_555 118.4(4) no
O2 C12 H12a 1_555 1_555 1_555 109.7(6) no
O2 C12 H12b 1_555 1_555 1_555 117.5(7) no
O2 C12 H12c 1_555 1_555 1_555 111.3(6) no
H12a C12 H12b 1_555 1_555 1_555 116.1(6) no
H12a C12 H12c 1_555 1_555 1_555 111.4(8) no
H12b C12 H12c 1_555 1_555 1_555 89.2(5) no
O2' C12' H12a' 1_555 1_555 1_555 113.2(6) no
O2' C12' H12b' 1_555 1_555 1_555 114.2(4) no
O2' C12' H12c' 1_555 1_555 1_555 97.6(4) no
H12a' C12' H12b' 1_555 1_555 1_555 90.2(4) no
H12a' C12' H12c' 1_555 1_555 1_555 137.5(5) no
H12b' C12' H12c' 1_555 1_555 1_555 103.5(6) no
O3 C13 C3 1_555 1_555 1_555 123.2(4) no
O3 C13 H13 1_555 1_555 1_555 117.0(4) no
C3 C13 H13 1_555 1_555 1_555 118.8(3) no
O3' C13' C3' 1_555 1_555 1_555 123.2(4) no
O3' C13' H13' 1_555 1_555 1_555 122.2(4) no
C3' C13' H13' 1_555 1_555 1_555 113.5(3) no

loop_
_geom_bond_atom_site_label_1
_geom_bond_atom_site_label_2
_geom_bond_site_symmetry_1
_geom_bond_site_symmetry_2
_geom_bond_distance
_geom_bond_publ_flag
O1 C2 1_555 1_555 1.388(4) no
O1 C11 1_555 1_555 1.451(4) yes
O1' C2' 1_555 1_555 1.382(4) no
O1' C11' 1_555 1_555 1.434(4) yes
O2 C11 1_555 1_555 1.385(6) yes
O2 C12 1_555 1_555 1.340(7) yes
O2* C11 1_555 1_555 1.300(10) yes
O2* C12 1_555 1_555 1.450(10) yes
O2' C11' 1_555 1_555 1.367(5) yes
O2' C12' 1_555 1_555 1.401(6) yes
O3 C13 1_555 1_555 1.205(4) no
O3' C13' 1_555 1_555 1.215(5) no
C1 C1' 1_555 1_555 1.486(4) no
C1 C2 1_555 1_555 1.380(4) no
C1 C10 1_555 1_555 1.435(4) no
C1' C2' 1_555 1_555 1.380(4) no
C1' C10' 1_555 1_555 1.437(4) no
C2 C3 1_555 1_555 1.427(5) no
C2' C3' 1_555 1_555 1.430(4) no
C3 C4 1_555 1_555 1.370(5) no
C3 C13 1_555 1_555 1.483(5) no
C3' C4' 1_555 1_555 1.375(5) no
C3' C13' 1_555 1_555 1.476(5) no
C4 C5 1_555 1_555 1.412(6) no
C4 H4 1_555 1_555 0.975 no
C4' C5' 1_555 1_555 1.408(4) no
C4' H4' 1_555 1_555 1.033 no
C5 C6 1_555 1_555 1.418(6) no
C5 C10 1_555 1_555 1.423(5) no
C5' C6' 1_555 1_555 1.427(4) no
C5' C10' 1_555 1_555 1.417(4) no
C6 C7 1_555 1_555 1.349(7) no
C6 H6 1_555 1_555 0.979 no
C6' C7' 1_555 1_555 1.360(6) no
C6' H6' 1_555 1_555 0.979 no
C7 C8 1_555 1_555 1.405(7) no
C7 H7 1_555 1_555 1.115 no
C7' C8' 1_555 1_555 1.405(6) no
C7' H7' 1_555 1_555 1.012 no
C8 C9 1_555 1_555 1.362(6) no
C8 H8 1_555 1_555 0.982 no
C8' C9' 1_555 1_555 1.380(5) no
C8' H8' 1_555 1_555 1.065 no
C9 C10 1_555 1_555 1.423(5) no
C9 H9 1_555 1_555 0.952 no
C9' C10' 1_555 1_555 1.421(4) no
C9' H9' 1_555 1_555 0.887 no
C11 H11a 1_555 1_555 1.011 no
C11 H11b 1_555 1_555 0.906 no
C11' H11a' 1_555 1_555 1.055 no
C11' H11b' 1_555 1_555 1.002 no
C12 H12a 1_555 1_555 0.910 no
C12 H12b 1_555 1_555 1.011 no
C12 H12c 1_555 1_555 1.005 no
C12' H12a' 1_555 1_555 0.962 no
C12' H12b' 1_555 1_555 1.037 no
C12' H12c' 1_555 1_555 0.976 no
C13 H13 1_555 1_555 1.056 no
C13' H13' 1_555 1_555 1.026 no

loop_
_geom_torsion_atom_site_label_1
_geom_torsion_atom_site_label_2
_geom_torsion_atom_site_label_3
_geom_torsion_atom_site_label_4
_geom_torsion_site_symmetry_1
_geom_torsion_site_symmetry_2
_geom_torsion_site_symmetry_3
_geom_torsion_site_symmetry_4
_geom_torsion
_geom_torsion_publ_flag
O1 C2 C1 C1' 1_555 1_555 1_555 1_555 2.9(4) no
O1 C2 C1 C10 1_555 1_555 1_555 1_555 -178.1(2) no
O1 C2 C3 C4 1_555 1_555 1_555 1_555 179.8(3) no
O1 C2 C3 C13 1_555 1_555 1_555 1_555 2.5(5) no
O1 C11 O2 C12 1_555 1_555 1_555 1_555 69.6(6) no
O1 C11 O2* C12 1_555 1_555 1_555 1_555 -73.4(9) no
O1' C2' C1' C1 1_555 1_555 1_555 1_555 8.3(5) no
O1' C2' C1' C10' 1_555 1_555 1_555 1_555 -171.6(3) no
O1' C2' C3' C4' 1_555 1_555 1_555 1_555 175.7(3) no
O1' C2' C3' C13' 1_555 1_555 1_555 1_555 -2.7(5) no
O1' C11' O2' C12' 1_555 1_555 1_555 1_555 72.4(5) no
O2 C11 O1 C2 1_555 1_555 1_555 1_555 99.2(4) no
O2* C11 O1 C2 1_555 1_555 1_555 1_555 161.5(6) no
O2' C11' O1' C2' 1_555 1_555 1_555 1_555 93.6(4) no
O3 C13 C3 C2 1_555 1_555 1_555 1_555 -174.5(4) no
O3 C13 C3 C4 1_555 1_555 1_555 1_555 8.2(6) no
O3' C13' C3' C2' 1_555 1_555 1_555 1_555 -175.2(4) no
O3' C13' C3' C4' 1_555 1_555 1_555 1_555 6.4(7) no
C1 C1' C2' C3' 1_555 1_555 1_555 1_555 -175.0(3) no
C1 C1' C10' C5' 1_555 1_555 1_555 1_555 174.3(3) no
C1 C1' C10' C9' 1_555 1_555 1_555 1_555 -8.1(5) no
C1 C2 O1 C11 1_555 1_555 1_555 1_555 -103.0(4) no
C1 C2 C3 C4 1_555 1_555 1_555 1_555 2.8(5) no
C1 C2 C3 C13 1_555 1_555 1_555 1_555 -174.6(3) no
C1 C10 C5 C4 1_555 1_555 1_555 1_555 2.1(5) no
C1 C10 C5 C6 1_555 1_555 1_555 1_555 -178.2(3) no
C1 C10 C9 C8 1_555 1_555 1_555 1_555 179.7(3) no
C1' C1 C2 C3 1_555 1_555 1_555 1_555 179.9(3) no
C1' C1 C10 C5 1_555 1_555 1_555 1_555 177.6(3) no
C1' C1 C10 C9 1_555 1_555 1_555 1_555 -2.2(4) no
C1' C2' O1' C11' 1_555 1_555 1_555 1_555 -101.6(4) no
C1' C2' C3' C4' 1_555 1_555 1_555 1_555 -1.1(5) no
C1' C2' C3' C13' 1_555 1_555 1_555 1_555 -179.5(3) no
C1' C10' C5' C4' 1_555 1_555 1_555 1_555 2.5(5) no
C1' C10' C5' C6' 1_555 1_555 1_555 1_555 -179.2(3) no
C1' C10' C9' C8' 1_555 1_555 1_555 1_555 -179.1(3) no
C2 C1 C1' C2' 1_555 1_555 1_555 1_555 108.7(4) no
C2 C1 C1' C10' 1_555 1_555 1_555 1_555 -71.4(4) no
C2 C1 C10 C5 1_555 1_555 1_555 1_555 -1.3(4) no
C2 C1 C10 C9 1_555 1_555 1_555 1_555 178.8(3) no
C2 C3 C4 C5 1_555 1_555 1_555 1_555 -2.0(5) no
C2' C1' C1 C10 1_555 1_555 1_555 1_555 -70.3(4) no
C2' C1' C10' C5' 1_555 1_555 1_555 1_555 -5.8(4) no
C2' C1' C10' C9' 1_555 1_555 1_555 1_555 171.8(3) no
C2' C3' C4' C5' 1_555 1_555 1_555 1_555 -2.4(5) no
C3 C2 O1 C11 1_555 1_555 1_555 1_555 79.9(4) no
C3 C2 C1 C10 1_555 1_555 1_555 1_555 -1.1(5) no
C3 C4 C5 C6 1_555 1_555 1_555 1_555 179.9(3) no
C3 C4 C5 C10 1_555 1_555 1_555 1_555 -0.4(5) no
C3' C2' O1' C11' 1_555 1_555 1_555 1_555 81.5(4) no
C3' C2' C1' C10' 1_555 1_555 1_555 1_555 5.1(5) no
C3' C4' C5' C6' 1_555 1_555 1_555 1_555 -176.6(3) no
C3' C4' C5' C10' 1_555 1_555 1_555 1_555 1.7(5) no
C4 C5 C6 C7 1_555 1_555 1_555 1_555 177.7(4) no
C4 C5 C10 C9 1_555 1_555 1_555 1_555 -178.1(3) no
C4' C5' C6' C7' 1_555 1_555 1_555 1_555 175.8(3) no
C4' C5' C10' C9' 1_555 1_555 1_555 1_555 -175.2(3) no
C5 C4 C3 C13 1_555 1_555 1_555 1_555 175.4(3) no
C5 C6 C7 C8 1_555 1_555 1_555 1_555 0.8(7) no
C5 C10 C9 C8 1_555 1_555 1_555 1_555 -0.1(5) no
C5' C4' C3' C13' 1_555 1_555 1_555 1_555 176.0(3) no
C5' C6' C7' C8' 1_555 1_555 1_555 1_555 0.1(6) no
C5' C10' C9' C8' 1_555 1_555 1_555 1_555 -1.4(5) no
C6 C5 C10 C9 1_555 1_555 1_555 1_555 1.6(5) no
C6 C7 C8 C9 1_555 1_555 1_555 1_555 0.9(7) no
C6' C5' C10' C9' 1_555 1_555 1_555 1_555 3.1(5) no
C6' C7' C8' C9' 1_555 1_555 1_555 1_555 1.7(6) no
C7 C6 C5 C10 1_555 1_555 1_555 1_555 -2.0(6) no
C7 C8 C9 C10 1_555 1_555 1_555 1_555 -1.2(6) no
C7' C6' C5' C10' 1_555 1_555 1_555 1_555 -2.5(5) no
C7' C8' C9' C10' 1_555 1_555 1_555 1_555 -1.0(6) no
C10 C1 C1' C10' 1_555 1_555 1_555 1_555 109.6(3) no
